data_7220564
loop_
_publ_author_name
'D\'iaz-Gallifa, P.'
'Fabelo, O.'
'Pas\'an, J.'
'Ca\~nadillas-Delgado, L.'
'Ram\'irez, M. A.'
'Gallardo, A. G.'
'Ruiz-P\'erez, C.'

_publ_section_title
;
 Synthesis and structural characterization of six Cu(ii)-based
 coordination polymers using the thermally tunable
 1,2,3,4-cyclobutanetetracarboxylic acid
;
_journal_issue 27
_journal_name_full CrystEngComm
_journal_page_first 5081
_journal_paper_doi 10.1039/C5CE00326A
_journal_volume 17
_journal_year 2015
_chemical_formula_sum 'C8 H10 Cu2 O15'
_chemical_formula_weight 473.23
_chemical_name_systematic
;
 ?
;
_space_group_IT_number 2
_symmetry_cell_setting triclinic
_symmetry_space_group_name_Hall '-P 1'
_symmetry_space_group_name_H-M 'P -1'
_atom_sites_solution_hydrogens geom
_atom_sites_solution_primary direct
_atom_sites_solution_secondary difmap
_audit_creation_method SHELXL-97
_audit_update_record
;
2014-11-06 deposited with the CCDC.
2015-05-26 downloaded from the CCDC.
;
_cell_angle_alpha 86.78(3)
_cell_angle_beta 79.95(3)
_cell_angle_gamma 83.01(3)
_cell_formula_units_Z 2
_cell_length_a 6.2340(12)
_cell_length_b 11.118(2)
_cell_length_c 11.948(2)
_cell_measurement_temperature 100(2)
_cell_volume 808.8(3)
_computing_cell_refinement 'HKL2000 (Otwinowski & Minor, 1997)'
_computing_data_collection 'MxCube (ESRF, 2006)'
_computing_data_reduction 'HKL2000 (Otwinowski & Minor, 1997)'
_computing_molecular_graphics 'Ortep-3 for Windows (Farrugia, 1997)'
_computing_publication_material 'WinGX publication routines (Farrugia, 1999)'
_computing_structure_refinement 'SHELXL-97 (Sheldrick, 1997)'
_computing_structure_solution 'SHELXS-97 (Sheldrick, 1997)'
_diffrn_ambient_temperature 100(2)
_diffrn_detector 'CCD plate'
_diffrn_detector_area_resol_mean 9.6
_diffrn_measured_fraction_theta_full 0.971
_diffrn_measured_fraction_theta_max 0.971
_diffrn_measurement_device_type 'Single-axis HUBER diffractometer'
_diffrn_measurement_method 'CCD rotation images, thick slices'
_diffrn_radiation_detector 'ADSC Q210r CCD (binned mode)'
_diffrn_radiation_monochromator 'Si 111'
_diffrn_radiation_wavelength 0.73830
_diffrn_reflns_av_R_equivalents 0.0766
_diffrn_reflns_av_sigmaI/netI 0.0556
_diffrn_reflns_limit_h_max 7
_diffrn_reflns_limit_h_min -7
_diffrn_reflns_limit_k_max 14
_diffrn_reflns_limit_k_min -14
_diffrn_reflns_limit_l_max 15
_diffrn_reflns_limit_l_min -15
_diffrn_reflns_number 14167
_diffrn_reflns_theta_full 28.37
_diffrn_reflns_theta_max 28.37
_diffrn_reflns_theta_min 1.80
_diffrn_source synchrotron
_diffrn_source_type 'ESRF-CRG BM16'
_exptl_absorpt_coefficient_mu 2.994
_exptl_absorpt_correction_T_max 0.8320
_exptl_absorpt_correction_T_min 0.8114
_exptl_absorpt_correction_type sphere
_exptl_absorpt_process_details
;
Interpolation using  Int.Tab. Vol. C (1992) p. 523,Tab. 6.3.3.3
for values of muR in the range 0-2.5, and Int.Tab. Vol.II (1959)
p.302; Table 5.3.6 B for muR in the range 2.6-10.0.
The interpolation procedure of C.W.Dwiggins Jr (Acta Cryst.(1975)
A31,146-148) is used with some modification.
;
_exptl_crystal_density_diffrn 1.939
_exptl_crystal_density_method 'not measured'
_exptl_crystal_F_000 470
_exptl_crystal_size_rad 0.0150
_refine_diff_density_max 1.505
_refine_diff_density_min -1.475
_refine_diff_density_rms 0.164
_refine_ls_extinction_method none
_refine_ls_goodness_of_fit_ref 1.063
_refine_ls_hydrogen_treatment mixed
_refine_ls_matrix_type full
_refine_ls_number_parameters 259
_refine_ls_number_reflns 3509
_refine_ls_number_restraints 7
_refine_ls_restrained_S_all 7.440
_refine_ls_R_factor_all 0.0719
_refine_ls_R_factor_gt 0.0615
_refine_ls_shift/su_max 0.000
_refine_ls_shift/su_mean 0.000
_refine_ls_structure_factor_coef Fsqd
_refine_ls_weighting_details 'calc w=1/[\s^2^(Fo^2^)+(0.1138P)^2^+1.8269P] where P=(Fo^2^+2Fc^2^)/3'
_refine_ls_weighting_scheme calc
_refine_ls_wR_factor_gt 0.1767
_refine_ls_wR_factor_ref 0.1912
_reflns_number_gt 2941
_reflns_number_total 3509
_reflns_threshold_expression >2sigma(I)
_cod_data_source_file c5ce00326a2.cif
_cod_data_source_block shelx
_cod_depositor_comments
;
The following automatic conversions were performed:

'_symmetry_cell_setting' value 'Triclinic' changed to 'triclinic'
according to
/usr/data/users/saulius/crontab/automatic-downloads/rss-feeds/RSC/lib/dictionaries/cif_core.dic
dictionary named 'cif_core.dic' version 2.4.2 from 2011-04-26.

Automatic conversion script
Id: cif_fix_values 3271 2015-04-21 07:52:19Z andrius 

 Adding full bibliography for 7220563--7220567.cif.
;
_cod_original_sg_symbol_H-M P-1
_cod_database_code 7220564
_exptl_absorpt_correction_t_ave 0.8115

loop_
_symmetry_equiv_pos_as_xyz
'x, y, z'
'-x, -y, -z'

loop_
_atom_site_label
_atom_site_type_symbol
_atom_site_fract_x
_atom_site_fract_y
_atom_site_fract_z
_atom_site_U_iso_or_equiv
_atom_site_adp_type
_atom_site_occupancy
_atom_site_symmetry_multiplicity
_atom_site_calc_flag
_atom_site_refinement_flags
Cu1 Cu 1.4228(6) 0.5768(4) 0.0804(4) 0.0304(16) Uani 1 1 d .
Cu2 Cu 1.0000 0.0000 0.5000 0.0354(19) Uani 1 2 d S
Cu3 Cu 0.5000 0.0000 0.5000 0.039(2) Uani 1 2 d S
O1 O 0.961(4) 0.080(3) 0.353(2) 0.039(6) Uani 1 1 d .
O2 O 0.603(5) 0.078(3) 0.353(2) 0.043(7) Uani 1 1 d .
O3 O 0.630(4) 0.485(3) 0.172(2) 0.040(6) Uani 1 1 d .
O4 O 0.762(5) 0.359(3) 0.032(2) 0.043(7) Uani 1 1 d .
O5 O 1.225(4) 0.454(2) 0.134(2) 0.036(6) Uani 1 1 d .
O6 O 1.349(5) 0.322(3) -0.002(3) 0.043(7) Uani 1 1 d .
O7 O 1.374(4) 0.050(3) 0.135(3) 0.047(7) Uani 1 1 d D
H10 H 1.4482 -0.0151 0.1419 0.070 Uiso 1 1 calc RD
O8 O 1.105(5) -0.067(3) 0.137(3) 0.045(7) Uani 1 1 d .
C1 C 0.808(6) 0.171(4) 0.197(3) 0.034(8) Uani 1 1 d .
H1 H 0.6842 0.1668 0.1578 0.041 Uiso 1 1 calc R
C2 C 0.790(6) 0.103(4) 0.310(3) 0.035(8) Uani 1 1 d .
C3 C 0.857(5) 0.305(3) 0.211(3) 0.032(7) Uani 1 1 d .
H2 H 0.8301 0.3304 0.2897 0.039 Uiso 1 1 calc R
C4 C 0.743(6) 0.390(3) 0.131(3) 0.033(7) Uani 1 1 d .
C5 C 1.102(5) 0.264(3) 0.164(3) 0.030(7) Uani 1 1 d .
H3 H 1.1755 0.2389 0.2286 0.036 Uiso 1 1 calc R
C6 C 1.233(5) 0.354(3) 0.091(3) 0.030(7) Uani 1 1 d .
C7 C 1.035(6) 0.150(3) 0.119(3) 0.031(7) Uani 1 1 d .
H4 H 1.0171 0.1642 0.0390 0.037 Uiso 1 1 calc R
C8 C 1.177(6) 0.032(4) 0.131(3) 0.035(8) Uani 1 1 d .
O1H O 1.288(4) -0.069(3) 0.430(2) 0.039(6) Uani 1 1 d D
O1W O 1.264(5) 0.700(3) 0.208(2) 0.041(6) Uani 1 1 d D
O2W O 1.208(6) 0.172(4) 0.526(3) 0.059(9) Uani 1 1 d D
O1X O 1.67(2) -0.382(10) 0.611(10) 0.22(6) Uani 1 1 d .
O2X O 0.97(2) 0.448(14) 0.462(10) 0.13(5) Uani 0.50 1 d P
O3X O 1.347(13) -0.311(5) 0.431(7) 0.06(2) Uani 0.50 1 d P
O4X O 1.664(5) -0.140(3) 0.150(3) 0.056(8) Uani 1 1 d D
O5X O 0.846(9) -0.359(8) 0.300(6) 0.14(3) Uani 1 1 d .
H9 H 1.32(9) -0.04(5) 0.358(18) 0.06(15) Uiso 1 1 d D
H6 H 1.26(14) 0.785(10) 0.20(7) 0.1(3) Uiso 1 1 d D
H5 H 1.31(14) 0.68(8) 0.28(3) 0.1(3) Uiso 1 1 d D
H7 H 1.20(11) 0.25(3) 0.48(5) 0.1(2) Uiso 1 1 d D
H8 H 1.22(12) 0.20(6) 0.60(3) 0.1(2) Uiso 1 1 d D

loop_
_atom_site_aniso_label
_atom_site_aniso_U_11
_atom_site_aniso_U_22
_atom_site_aniso_U_33
_atom_site_aniso_U_23
_atom_site_aniso_U_13
_atom_site_aniso_U_12
Cu1 0.026(2) 0.028(2) 0.036(3) 0.0066(18) -0.0029(17) -0.0050(16)
Cu2 0.029(3) 0.044(4) 0.033(3) 0.011(3) -0.006(2) -0.007(3)
Cu3 0.030(3) 0.052(4) 0.036(4) 0.013(3) -0.006(3) -0.014(3)
O1 0.031(13) 0.051(16) 0.035(14) 0.016(12) -0.007(10) -0.007(11)
O2 0.036(14) 0.056(18) 0.039(15) 0.016(13) -0.008(11) -0.018(12)
O3 0.035(13) 0.040(15) 0.045(15) -0.002(12) -0.012(11) 0.004(11)
O4 0.043(15) 0.042(16) 0.039(15) 0.009(12) -0.007(12) 0.008(12)
O5 0.037(14) 0.033(14) 0.037(14) 0.003(11) 0.001(11) -0.013(10)
O6 0.041(15) 0.032(14) 0.050(16) 0.000(12) 0.012(12) -0.013(11)
O7 0.035(14) 0.037(15) 0.07(2) 0.003(14) -0.014(13) -0.004(11)
O8 0.047(16) 0.031(14) 0.058(18) 0.005(13) -0.013(13) -0.009(12)
C1 0.027(16) 0.04(2) 0.037(19) 0.011(15) -0.008(14) -0.010(14)
C2 0.031(17) 0.035(19) 0.039(19) 0.008(15) -0.006(14) -0.009(14)
C3 0.026(16) 0.037(19) 0.033(17) 0.008(15) -0.003(13) -0.005(13)
C4 0.025(16) 0.036(19) 0.035(18) 0.009(15) -0.001(13) -0.006(13)
C5 0.024(15) 0.032(18) 0.034(17) 0.007(14) -0.003(12) -0.006(12)
C6 0.024(15) 0.030(17) 0.036(18) 0.006(14) -0.006(13) -0.006(12)
C7 0.032(17) 0.031(17) 0.030(17) 0.008(14) -0.005(13) -0.011(13)
C8 0.036(18) 0.036(19) 0.033(18) 0.004(15) -0.006(14) -0.008(15)
O1H 0.035(13) 0.046(16) 0.034(14) 0.008(12) -0.004(11) -0.009(11)
O1W 0.046(16) 0.032(15) 0.041(16) 0.002(12) 0.000(12) -0.002(11)
O2W 0.06(2) 0.06(2) 0.06(2) 0.008(18) -0.009(17) -0.012(16)
O1X 0.26(12) 0.17(9) 0.17(9) 0.04(7) 0.04(9) 0.04(9)
O2X 0.15(11) 0.16(12) 0.09(7) 0.05(8) -0.05(7) -0.10(10)
O3X 0.08(5) 0.01(2) 0.11(6) -0.01(3) -0.06(4) 0.01(3)
O4X 0.048(17) 0.045(18) 0.07(2) -0.001(16) 0.005(15) -0.004(14)
O5X 0.07(3) 0.23(8) 0.12(5) -0.10(5) 0.03(3) -0.06(4)

loop_
_atom_type_symbol
_atom_type_description
_atom_type_scat_dispersion_real
_atom_type_scat_dispersion_imag
_atom_type_scat_source
C C 0.0033 0.0016 'International Tables Vol C Tables 4.2.6.8 and 6.1.1.4'
H H 0.0000 0.0000 'International Tables Vol C Tables 4.2.6.8 and 6.1.1.4'
O O 0.0106 0.0060 'International Tables Vol C Tables 4.2.6.8 and 6.1.1.4'
Cu Cu 0.3201 1.2651 'International Tables Vol C Tables 4.2.6.8 and 6.1.1.4'

loop_
_geom_angle_atom_site_label_1
_geom_angle_atom_site_label_2
_geom_angle_atom_site_label_3
_geom_angle
_geom_angle_site_symmetry_1
_geom_angle_site_symmetry_3
O5 Cu1 O4 90.6(13) . 2_765
O5 Cu1 O3 86.6(12) . 1_655
O4 Cu1 O3 168.4(12) 2_765 1_655
O5 Cu1 O6 168.3(12) . 2_865
O4 Cu1 O6 88.3(14) 2_765 2_865
O3 Cu1 O6 92.2(13) 1_655 2_865
O5 Cu1 O1W 93.1(11) . .
O4 Cu1 O1W 94.4(12) 2_765 .
O3 Cu1 O1W 97.1(12) 1_655 .
O6 Cu1 O1W 98.6(11) 2_865 .
O5 Cu1 Cu1 83.0(8) . 2_865
O4 Cu1 Cu1 81.2(9) 2_765 2_865
O3 Cu1 Cu1 87.2(8) 1_655 2_865
O6 Cu1 Cu1 85.3(9) 2_865 2_865
O1W Cu1 Cu1 174.0(9) . 2_865
O1H Cu2 O1H 180.0(16) 2_756 .
O1H Cu2 O1 91.5(11) 2_756 .
O1H Cu2 O1 88.5(11) . .
O1H Cu2 O1 88.5(11) 2_756 2_756
O1H Cu2 O1 91.5(11) . 2_756
O1 Cu2 O1 180.0(17) . 2_756
O1H Cu3 O1H 180.000(2) 2_756 1_455
O1H Cu3 O2 88.2(12) 2_756 2_656
O1H Cu3 O2 91.8(12) 1_455 2_656
O1H Cu3 O2 91.8(12) 2_756 .
O1H Cu3 O2 88.2(12) 1_455 .
O2 Cu3 O2 180.000(3) 2_656 .
C2 O1 Cu2 130(2) . .
C2 O2 Cu3 130(3) . .
C4 O3 Cu1 118(3) . 1_455
C4 O4 Cu1 127(3) . 2_765
C6 O5 Cu1 125(2) . .
C6 O6 Cu1 121(2) . 2_865
C2 C1 C7 115(3) . .
C2 C1 C3 110(3) . .
C7 C1 C3 88(3) . .
O2 C2 O1 126(4) . .
O2 C2 C1 116(3) . .
O1 C2 C1 118(3) . .
C4 C3 C5 114(3) . .
C4 C3 C1 110(3) . .
C5 C3 C1 88(3) . .
O4 C4 O3 125(4) . .
O4 C4 C3 117(3) . .
O3 C4 C3 117(3) . .
C6 C5 C7 124(3) . .
C6 C5 C3 118(3) . .
C7 C5 C3 90(3) . .
O5 C6 O6 125(3) . .
O5 C6 C5 115(3) . .
O6 C6 C5 120(3) . .
C8 C7 C5 118(3) . .
C8 C7 C1 119(3) . .
C5 C7 C1 89(3) . .
O8 C8 O7 126(4) . .
O8 C8 C7 123(3) . .
O7 C8 C7 111(3) . .
Cu2 O1H Cu3 107.5(14) . 1_655

loop_
_geom_bond_atom_site_label_1
_geom_bond_atom_site_label_2
_geom_bond_distance
_geom_bond_site_symmetry_2
Cu1 O5 1.96(2) .
Cu1 O4 1.96(3) 2_765
Cu1 O3 1.99(3) 1_655
Cu1 O6 1.99(3) 2_865
Cu1 O1W 2.13(3) .
Cu1 Cu1 2.620(9) 2_865
Cu2 O1H 1.93(3) 2_756
Cu2 O1H 1.93(3) .
Cu2 O1 1.96(3) .
Cu2 O1 1.96(3) 2_756
Cu3 O1H 1.93(3) 2_756
Cu3 O1H 1.93(3) 1_455
Cu3 O2 1.95(3) 2_656
Cu3 O2 1.95(3) .
O1 C2 1.26(5) .
O2 C2 1.25(4) .
O3 C4 1.27(5) .
O3 Cu1 1.99(3) 1_455
O4 C4 1.23(5) .
O4 Cu1 1.96(3) 2_765
O5 C6 1.24(5) .
O6 C6 1.26(5) .
O6 Cu1 1.99(3) 2_865
O7 C8 1.28(5) .
O8 C8 1.23(5) .
C1 C2 1.51(5) .
C1 C7 1.55(5) .
C1 C3 1.57(5) .
C3 C4 1.52(5) .
C3 C5 1.55(5) .
C5 C6 1.51(5) .
C5 C7 1.54(5) .
C7 C8 1.50(5) .
O1H Cu3 1.93(3) 1_655
O2X O2X 1.6(3) 2_766
